data_2224987
loop_
_publ_author_name
'Fun, Hoong-Kun'
'Yeap, Chin Sing'
'Chidan Kumar, C. S.'
'Yathirajan, H. S.'
'Siddegowda, M. S.'

_publ_section_title
;
 4,6-Dichloro-5-methoxypyrimidine
;
_journal_coeditor_code HB5305
_journal_issue 2
_journal_name_full 'Acta Crystallographica Section E'
_journal_page_first o408
_journal_paper_doi 10.1107/S1600536810001637
_journal_volume 66
_journal_year 2010
_chemical_formula_iupac 'C5 H4 Cl2 N2 O'
_chemical_formula_moiety 'C5 H4 Cl2 N2 O'
_chemical_formula_sum 'C5 H4 Cl2 N2 O'
_chemical_formula_weight 179.00
_chemical_name_systematic
;
4,6-Dichloro-5-methoxypyrimidine
;
_space_group_IT_number 33
_symmetry_cell_setting orthorhombic
_symmetry_space_group_name_Hall 'P 2c -2n'
_symmetry_space_group_name_H-M 'P n a 21'
_atom_sites_solution_hydrogens geom
_atom_sites_solution_primary direct
_atom_sites_solution_secondary difmap
_audit_creation_method SHELXL-97
_cell_angle_alpha 90.00
_cell_angle_beta 90.00
_cell_angle_gamma 90.00
_cell_formula_units_Z 4
_cell_length_a 13.6545(19)
_cell_length_b 3.9290(6)
_cell_length_c 13.0275(18)
_cell_measurement_reflns_used 1997
_cell_measurement_temperature 100.00(10)
_cell_measurement_theta_max 32.17
_cell_measurement_theta_min 2.98
_cell_volume 698.91(17)
_computing_cell_refinement 'SAINT (Bruker, 2009)'
_computing_data_collection 'APEX2 (Bruker, 2009)'
_computing_data_reduction 'SAINT (Bruker, 2009)'
_computing_molecular_graphics 'SHELXTL (Sheldrick, 2008)'
_computing_publication_material
;
SHELXTL (Sheldrick, 2008) and PLATON (Spek, 2009)
;
_computing_structure_refinement 'SHELXTL (Sheldrick, 2008)'
_computing_structure_solution 'SHELXTL (Sheldrick, 2008)'
_diffrn_ambient_temperature 100
_diffrn_measured_fraction_theta_full 0.994
_diffrn_measured_fraction_theta_max 0.994
_diffrn_measurement_device_type 'Bruker APEX Duo CCD'
_diffrn_measurement_method '\f and \w scans'
_diffrn_radiation_monochromator graphite
_diffrn_radiation_source 'fine-focus sealed tube'
_diffrn_radiation_type MoK\a
_diffrn_radiation_wavelength 0.71073
_diffrn_reflns_av_R_equivalents 0.0238
_diffrn_reflns_av_sigmaI/netI 0.0277
_diffrn_reflns_limit_h_max 17
_diffrn_reflns_limit_h_min -19
_diffrn_reflns_limit_k_max 4
_diffrn_reflns_limit_k_min -5
_diffrn_reflns_limit_l_max 13
_diffrn_reflns_limit_l_min -18
_diffrn_reflns_number 4505
_diffrn_reflns_theta_full 30.00
_diffrn_reflns_theta_max 30.00
_diffrn_reflns_theta_min 2.98
_diffrn_standards_number 0
_exptl_absorpt_coefficient_mu 0.851
_exptl_absorpt_correction_T_max 0.926
_exptl_absorpt_correction_T_min 0.787
_exptl_absorpt_correction_type multi-scan
_exptl_absorpt_process_details '(<i>SADABS</i>; Bruker, 2009)'
_exptl_crystal_colour colourless
_exptl_crystal_density_diffrn 1.701
_exptl_crystal_density_method 'not measured'
_exptl_crystal_description block
_exptl_crystal_F_000 360
_exptl_crystal_size_max 0.29
_exptl_crystal_size_mid 0.20
_exptl_crystal_size_min 0.09
_refine_diff_density_max 0.267
_refine_diff_density_min -0.189
_refine_ls_abs_structure_details 'Flack (1983), 459 Friedel pairs'
_refine_ls_abs_structure_Flack -0.02(6)
_refine_ls_extinction_method none
_refine_ls_goodness_of_fit_ref 1.082
_refine_ls_hydrogen_treatment constr
_refine_ls_matrix_type full
_refine_ls_number_parameters 92
_refine_ls_number_reflns 1520
_refine_ls_number_restraints 1
_refine_ls_restrained_S_all 1.081
_refine_ls_R_factor_all 0.0277
_refine_ls_R_factor_gt 0.0238
_refine_ls_shift/su_max 0.001
_refine_ls_shift/su_mean 0.000
_refine_ls_structure_factor_coef Fsqd
_refine_ls_weighting_details 'calc w=1/[\s^2^(Fo^2^)+(0.0274P)^2^+0.0046P] where P=(Fo^2^+2Fc^2^)/3'
_refine_ls_weighting_scheme calc
_refine_ls_wR_factor_gt 0.0515
_refine_ls_wR_factor_ref 0.0541
_reflns_number_gt 1415
_reflns_number_total 1520
_reflns_threshold_expression I>2\s(I)
_cod_data_source_file hb5305.cif
_cod_data_source_block I
_cod_depositor_comments
;
The following automatic conversions were performed:
'_symmetry_cell_setting' value 'Orthorhombic' changed to 'orthorhombic'
according to '/home/saulius/struct/CIF-dictionaries/cif_core.dic'
dictionary named 'cif_core.dic' version 2.4.1 from 2010-06-29.

Automatic conversion script
Id: cif_fix_enum 1527 2010-12-29 10:47:43Z saulius 

The following automatic conversions were performed:

'_symmetry_cell_setting' value 'Orthorhombic' changed to
'orthorhombic' according to
/home/saulius/struct/CIF-dictionaries/cif_core.dic dictionary named
'cif_core.dic' version 2.4.1 from 2010-06-29.

Automatic conversion script
Id: cif_fix_values 1715 2011-07-08 13:25:40Z adriana 
;
_cod_database_code 2224987
_cod_database_fobs_code 2224987

loop_
_symmetry_equiv_pos_as_xyz
'x, y, z'
'-x, -y, z+1/2'
'x+1/2, -y+1/2, z'
'-x+1/2, y+1/2, z+1/2'

loop_
_atom_site_type_symbol
_atom_site_label
_atom_site_fract_x
_atom_site_fract_y
_atom_site_fract_z
_atom_site_U_iso_or_equiv
_atom_site_adp_type
_atom_site_calc_flag
_atom_site_refinement_flags
_atom_site_occupancy
_atom_site_disorder_assembly
_atom_site_disorder_group
Cl Cl1 1.00227(3) 0.39313(10) 0.31491(4) 0.01880(10) Uani d . 1 . .
Cl Cl2 0.68657(3) -0.13063(10) 0.50590(3) 0.01823(10) Uani d . 1 . .
O O1 0.87265(8) 0.2620(3) 0.49779(10) 0.0158(2) Uani d . 1 . .
N N1 0.85636(12) 0.0895(4) 0.22384(12) 0.0173(3) Uani d . 1 . .
N N2 0.71682(10) -0.1454(3) 0.30807(13) 0.0164(3) Uani d . 1 . .
C C1 0.89051(11) 0.1878(4) 0.31413(16) 0.0146(3) Uani d . 1 . .
C C2 0.77002(14) -0.0714(5) 0.22517(14) 0.0176(4) Uani d . 1 . .
H H2A 0.7446 -0.1382 0.1621 0.021 Uiso calc R 1 . .
C C3 0.75310(13) -0.0416(4) 0.39696(13) 0.0134(3) Uani d . 1 . .
C C4 0.84177(14) 0.1346(4) 0.40704(14) 0.0136(3) Uani d . 1 . .
C C5 0.94496(15) 0.0608(5) 0.55200(16) 0.0225(4) Uani d . 1 . .
H H5A 0.9966 -0.0013 0.5057 0.034 Uiso calc R 1 . .
H H5B 0.9147 -0.1413 0.5786 0.034 Uiso calc R 1 . .
H H5C 0.9715 0.1917 0.6077 0.034 Uiso calc R 1 . .

loop_
_atom_site_aniso_label
_atom_site_aniso_U_11
_atom_site_aniso_U_22
_atom_site_aniso_U_33
_atom_site_aniso_U_12
_atom_site_aniso_U_13
_atom_site_aniso_U_23
Cl1 0.01301(17) 0.02330(19) 0.02010(18) -0.00290(14) 0.00081(16) 0.0021(2)
Cl2 0.01565(17) 0.02443(19) 0.01463(17) -0.00177(15) 0.00211(17) 0.00248(19)
O1 0.0159(5) 0.0185(5) 0.0130(5) 0.0029(4) -0.0029(6) -0.0044(6)
N1 0.0148(7) 0.0222(8) 0.0150(7) 0.0019(6) -0.0012(6) -0.0009(6)
N2 0.0152(6) 0.0182(7) 0.0159(7) 0.0014(5) -0.0030(7) -0.0010(6)
C1 0.0114(6) 0.0150(7) 0.0174(7) 0.0020(5) 0.0012(8) 0.0010(7)
C2 0.0172(9) 0.0213(10) 0.0145(8) 0.0015(7) -0.0028(7) -0.0019(7)
C3 0.0127(8) 0.0144(8) 0.0130(7) 0.0017(6) 0.0005(7) 0.0016(6)
C4 0.0133(8) 0.0133(7) 0.0142(8) 0.0030(5) -0.0015(6) -0.0003(6)
C5 0.0261(10) 0.0243(9) 0.0170(8) 0.0052(7) -0.0097(8) -0.0013(8)

loop_
_atom_type_symbol
_atom_type_description
_atom_type_scat_dispersion_real
_atom_type_scat_dispersion_imag
_atom_type_scat_source
C C 0.0033 0.0016 'International Tables Vol C Tables 4.2.6.8 and 6.1.1.4'
H H 0.0000 0.0000 'International Tables Vol C Tables 4.2.6.8 and 6.1.1.4'
N N 0.0061 0.0033 'International Tables Vol C Tables 4.2.6.8 and 6.1.1.4'
O O 0.0106 0.0060 'International Tables Vol C Tables 4.2.6.8 and 6.1.1.4'
Cl Cl 0.1484 0.1585 'International Tables Vol C Tables 4.2.6.8 and 6.1.1.4'

loop_
_geom_angle_atom_site_label_1
_geom_angle_atom_site_label_2
_geom_angle_atom_site_label_3
_geom_angle_site_symmetry_1
_geom_angle_site_symmetry_3
_geom_angle
_geom_angle_publ_flag
C4 O1 C5 . . 115.92(13) ?
C1 N1 C2 . . 115.91(16) ?
C3 N2 C2 . . 115.93(14) ?
N1 C1 C4 . . 123.97(15) ?
N1 C1 Cl1 . . 116.95(14) ?
C4 C1 Cl1 . . 119.08(14) ?
N2 C2 N1 . . 126.41(17) ?
N2 C2 H2A . . 116.8 ?
N1 C2 H2A . . 116.8 ?
N2 C3 C4 . . 123.89(16) ?
N2 C3 Cl2 . . 117.46(14) ?
C4 C3 Cl2 . . 118.65(14) ?
O1 C4 C1 . . 123.64(16) ?
O1 C4 C3 . . 122.32(16) ?
C1 C4 C3 . . 113.86(16) ?
O1 C5 H5A . . 109.5 ?
O1 C5 H5B . . 109.5 ?
H5A C5 H5B . . 109.5 ?
O1 C5 H5C . . 109.5 ?
H5A C5 H5C . . 109.5 ?
H5B C5 H5C . . 109.5 ?

loop_
_geom_bond_atom_site_label_1
_geom_bond_atom_site_label_2
_geom_bond_site_symmetry_2
_geom_bond_distance
_geom_bond_publ_flag
Cl1 C1 . 1.7262(16) ?
Cl2 C3 . 1.7210(19) ?
O1 C4 . 1.351(2) ?
O1 C5 . 1.449(2) ?
N1 C1 . 1.323(2) ?
N1 C2 . 1.338(2) ?
N2 C3 . 1.324(2) ?
N2 C2 . 1.334(2) ?
C1 C4 . 1.397(3) ?
C2 H2A . 0.9300 ?
C3 C4 . 1.401(3) ?
C5 H5A . 0.9600 ?
C5 H5B . 0.9600 ?
C5 H5C . 0.9600 ?

loop_
_geom_torsion_atom_site_label_1
_geom_torsion_atom_site_label_2
_geom_torsion_atom_site_label_3
_geom_torsion_atom_site_label_4
_geom_torsion_site_symmetry_1
_geom_torsion_site_symmetry_2
_geom_torsion_site_symmetry_3
_geom_torsion_site_symmetry_4
_geom_torsion
_geom_torsion_publ_flag
C2 N1 C1 C4 . . . . -0.4(2) ?
C2 N1 C1 Cl1 . . . . 179.51(12) ?
C3 N2 C2 N1 . . . . 1.5(2) ?
C1 N1 C2 N2 . . . . -1.1(3) ?
C2 N2 C3 C4 . . . . -0.3(2) ?
C2 N2 C3 Cl2 . . . . 179.80(13) ?
C5 O1 C4 C1 . . . . -85.2(2) ?
C5 O1 C4 C3 . . . . 99.96(19) ?
N1 C1 C4 O1 . . . . -173.85(16) ?
Cl1 C1 C4 O1 . . . . 6.2(2) ?
N1 C1 C4 C3 . . . . 1.4(2) ?
Cl1 C1 C4 C3 . . . . -178.53(12) ?
N2 C3 C4 O1 . . . . 174.29(15) ?
Cl2 C3 C4 O1 . . . . -5.8(2) ?
N2 C3 C4 C1 . . . . -1.0(2) ?
Cl2 C3 C4 C1 . . . . 178.89(12) ?

loop_
_cod_related_entry_id
_cod_related_entry_database
_cod_related_entry_code
1 ChemSpider 71064
